data_4304449
loop_
_publ_author_name
'Sung-Jin Kim'
'Simeon Ponou'
'Thomas F. F\"assler'

_publ_contact_author_email Thomas.Faessler@lrz.tu-muenchen.de
_publ_contact_author_fax '+49-(0)89 28913186'
_publ_contact_author_name 'Thomas F. Faessler'
_publ_contact_author_phone '+49-(0)89 28913131'
_publ_section_title
;
Cation Substitution Effects in the System Sr2-xBaxBi3 (0 <= x <= 1.3):
Structural Distortions Induced by Chemical Pressure
;
_journal_name_full 'Inorganic Chemistry'
_journal_page_first 3594
_journal_page_last 3602
_journal_paper_doi 10.1021/ic7019439
_journal_volume 47
_journal_year 2008
_chemical_formula_sum 'Ba0.45 Bi3 Sr1.55'
_chemical_formula_weight 824.68
_chemical_name_common 'Strontium Barium Bismuthide'
_chemical_name_systematic
; 
 ? 
;
_space_group_IT_number 52
_symmetry_cell_setting orthorhombic
_symmetry_space_group_name_Hall '-P 2a 2bc'
_symmetry_space_group_name_H-M 'P n n a'
_atom_sites_solution_hydrogens geom
_atom_sites_solution_primary direct
_atom_sites_solution_secondary difmap
_audit_creation_method SHELXL-97
_cell_angle_alpha 90.00
_cell_angle_beta 90.00
_cell_angle_gamma 90.00
_cell_formula_units_Z 4
_cell_length_a 15.745(3)
_cell_length_b 6.8294(14)
_cell_length_c 6.6469(13)
_cell_measurement_temperature 293(2)
_cell_measurement_theta_max 27.80
_cell_measurement_theta_min 0.998
_cell_volume 714.7(2)
_computing_cell_refinement
;
CrysAlis RED, Oxford Diffraction Ltd.,
Version 1.171.27p5 beta (release 01-04-2005 CrysAlis171 .NET)
;
_computing_data_collection
;
CrysAlis RED, Oxford Diffraction Ltd.,
Version 1.171.27p5 beta (release 01-04-2005 CrysAlis171 .NET) 
;
_computing_data_reduction
;
CrysAlis RED, Oxford Diffraction Ltd.,
Version 1.171.27p5 beta (release 01-04-2005 CrysAlis171 .NET) 
;
_computing_structure_refinement 'SHELXL-97 (Sheldrick, 1997)'
_computing_structure_solution 'SHELXS-97 (Sheldrick, 1990)'
_diffrn_ambient_temperature 293(2)
_diffrn_measured_fraction_theta_full 0.998
_diffrn_measured_fraction_theta_max 0.998
_diffrn_measurement_device_type 'Oxford-Diffraction Xcalibur3 CCD Detector'
_diffrn_measurement_method 'phi- and omega-rotation'
_diffrn_radiation_monochromator graphite
_diffrn_radiation_source 'fine-focus sealed tube'
_diffrn_radiation_type MoK\a
_diffrn_radiation_wavelength 0.71073
_diffrn_reflns_av_R_equivalents 0.0638
_diffrn_reflns_av_sigmaI/netI 0.0354
_diffrn_reflns_limit_h_max 20
_diffrn_reflns_limit_h_min -20
_diffrn_reflns_limit_k_max 8
_diffrn_reflns_limit_k_min -8
_diffrn_reflns_limit_l_max 8
_diffrn_reflns_limit_l_min -5
_diffrn_reflns_number 5030
_diffrn_reflns_theta_full 27.80
_diffrn_reflns_theta_max 27.80
_diffrn_reflns_theta_min 3.95
_exptl_absorpt_coefficient_mu 87.411
_exptl_absorpt_correction_T_max 0.0480
_exptl_absorpt_correction_T_min 0.0021
_exptl_absorpt_correction_type numerical
_exptl_absorpt_process_details
;
The data from the data collection were corrected for
absorption using the X-Shape program suite,
source: X-Shape 1.06, Crystal Optimization for Numerical Absorption Correction, Stoe & Cie, Darmstadt 1999.
;
_exptl_crystal_colour Silvery
_exptl_crystal_density_diffrn 7.664
_exptl_crystal_density_method 'not measured'
_exptl_crystal_description Block
_exptl_crystal_F_000 1333
_exptl_crystal_size_max 0.05
_exptl_crystal_size_mid 0.10
_exptl_crystal_size_min 0.10
_refine_diff_density_max 1.966
_refine_diff_density_min -2.182
_refine_diff_density_rms 0.429
_refine_ls_extinction_coef 0.00266(16)
_refine_ls_extinction_expression Fc^*^=kFc[1+0.001xFc^2^\l^3^/sin(2\q)]^-1/4^
_refine_ls_extinction_method SHELXL
_refine_ls_goodness_of_fit_ref 1.224
_refine_ls_hydrogen_treatment mixed
_refine_ls_matrix_type full
_refine_ls_number_parameters 28
_refine_ls_number_reflns 853
_refine_ls_number_restraints 0
_refine_ls_restrained_S_all 1.224
_refine_ls_R_factor_all 0.0391
_refine_ls_R_factor_gt 0.0343
_refine_ls_shift/su_max 0.000
_refine_ls_shift/su_mean 0.000
_refine_ls_structure_factor_coef Fsqd
_refine_ls_weighting_details 'calc w=1/[\s^2^(Fo^2^)+(0.0230P)^2^+21.2378P] where P=(Fo^2^+2Fc^2^)/3'
_refine_ls_weighting_scheme calc
_refine_ls_wR_factor_gt 0.0763
_refine_ls_wR_factor_ref 0.0782
_reflns_number_gt 787
_reflns_number_total 853
_reflns_threshold_expression >2sigma(I)
_cod_data_source_file ic7019439-file007.cif
_cod_data_source_block Sr2-xBaxBi3
_cod_depositor_comments
;
The following automatic conversions were performed:
'_symmetry_cell_setting' value 'Orthorhombic' changed to 'orthorhombic'
according to '/home/saulius/struct/CIF-dictionaries/cif_core.dic'
dictionary named 'cif_core.dic' version 2.4.1 from 2010-06-29.

Automatic conversion script
Id: cif_fix_enum 1527 2010-12-29 10:47:43Z saulius 
;
_cod_original_cell_volume 714.8(2)
_cod_database_code 4304449

loop_
_symmetry_equiv_pos_as_xyz
'x, y, z'
'-x+1/2, -y, z'
'-x+1/2, y+1/2, -z+1/2'
'x, -y+1/2, -z+1/2'
'-x, -y, -z'
'x-1/2, y, -z'
'x-1/2, -y-1/2, z-1/2'
'-x, y-1/2, z-1/2'

loop_
_atom_site_label
_atom_site_type_symbol
_atom_site_fract_x
_atom_site_fract_y
_atom_site_fract_z
_atom_site_U_iso_or_equiv
_atom_site_adp_type
_atom_site_occupancy
_atom_site_symmetry_multiplicity
_atom_site_calc_flag
_atom_site_refinement_flags
_atom_site_disorder_assembly
_atom_site_disorder_group
Bi1 Bi 0.65384(3) 0.43866(8) 0.07701(9) 0.0245(2) Uani 1 1 d . . .
Bi2 Bi 0.56932(5) 0.7500 -0.2500 0.0224(2) Uani 1 2 d S . .
Ba3 Ba 0.7500 0.0000 -0.0552(2) 0.0196(6) Uani 0.354(18) 2 d SP . .
Sr3 Sr 0.7500 0.0000 -0.0552(2) 0.0196(6) Uani 0.646(18) 2 d SP . .
Sr4 Sr 0.49980(10) 0.7500 0.2500 0.0191(6) Uani 0.903(18) 2 d SP . .
Ba4 Ba 0.49980(10) 0.7500 0.2500 0.0191(6) Uani 0.097(18) 2 d SP . .

loop_
_atom_site_aniso_label
_atom_site_aniso_U_11
_atom_site_aniso_U_22
_atom_site_aniso_U_33
_atom_site_aniso_U_23
_atom_site_aniso_U_13
_atom_site_aniso_U_12
Bi1 0.0257(3) 0.0243(3) 0.0235(3) -0.0066(2) -0.0058(2) 0.0064(2)
Bi2 0.0299(4) 0.0186(4) 0.0186(4) -0.0009(3) 0.000 0.000
Ba3 0.0215(8) 0.0177(8) 0.0195(9) 0.000 0.000 0.0024(5)
Sr3 0.0215(8) 0.0177(8) 0.0195(9) 0.000 0.000 0.0024(5)
Sr4 0.0159(8) 0.0209(9) 0.0206(11) -0.0039(7) 0.000 0.000
Ba4 0.0159(8) 0.0209(9) 0.0206(11) -0.0039(7) 0.000 0.000

loop_
_atom_type_symbol
_atom_type_description
_atom_type_scat_dispersion_real
_atom_type_scat_dispersion_imag
_atom_type_scat_source
Sr Sr -1.5307 3.2498 'International Tables Vol C Tables 4.2.6.8 and 6.1.1.4'
Ba Ba -0.3244 2.2819 'International Tables Vol C Tables 4.2.6.8 and 6.1.1.4'
Bi Bi -4.1077 10.2566 'International Tables Vol C Tables 4.2.6.8 and 6.1.1.4'

loop_
_geom_angle_atom_site_label_1
_geom_angle_atom_site_label_2
_geom_angle_atom_site_label_3
_geom_angle
_geom_angle_site_symmetry_1
_geom_angle_site_symmetry_3
_geom_angle_publ_flag
Bi1 Bi1 Bi2 102.45(3) 2_665 . ?
Bi1 Bi1 Sr4 121.13(3) 2_665 . ?
Bi2 Bi1 Sr4 62.491(17) . . ?
Bi1 Bi1 Bi1 101.477(14) 2_665 4 ?
Bi2 Bi1 Bi1 156.062(17) . 4 ?
Sr4 Bi1 Bi1 103.87(2) . 4 ?
Bi1 Bi1 Ba3 79.03(2) 2_665 . ?
Bi2 Bi1 Ba3 124.21(3) . . ?
Sr4 Bi1 Ba3 158.47(3) . . ?
Bi1 Bi1 Ba3 61.60(3) 4 . ?
Bi1 Bi1 Ba4 139.89(2) 2_665 5_665 ?
Bi2 Bi1 Ba4 63.369(17) . 5_665 ?
Sr4 Bi1 Ba4 86.991(17) . 5_665 ?
Bi1 Bi1 Ba4 97.99(2) 4 5_665 ?
Ba3 Bi1 Ba4 80.01(3) . 5_665 ?
Bi1 Bi1 Sr4 139.89(2) 2_665 5_665 ?
Bi2 Bi1 Sr4 63.369(17) . 5_665 ?
Sr4 Bi1 Sr4 86.991(17) . 5_665 ?
Bi1 Bi1 Sr4 97.99(2) 4 5_665 ?
Ba3 Bi1 Sr4 80.01(3) . 5_665 ?
Ba4 Bi1 Sr4 0.00(4) 5_665 5_665 ?
Bi1 Bi1 Sr3 63.698(16) 2_665 3_655 ?
Bi2 Bi1 Sr3 133.05(2) . 3_655 ?
Sr4 Bi1 Sr3 85.88(2) . 3_655 ?
Bi1 Bi1 Sr3 59.419(19) 4 3_655 ?
Ba3 Bi1 Sr3 98.20(3) . 3_655 ?
Ba4 Bi1 Sr3 153.62(2) 5_665 3_655 ?
Sr4 Bi1 Sr3 153.62(2) 5_665 3_655 ?
Bi1 Bi1 Ba3 63.698(16) 2_665 3_655 ?
Bi2 Bi1 Ba3 133.05(2) . 3_655 ?
Sr4 Bi1 Ba3 85.88(2) . 3_655 ?
Bi1 Bi1 Ba3 59.419(19) 4 3_655 ?
Ba3 Bi1 Ba3 98.20(3) . 3_655 ?
Ba4 Bi1 Ba3 153.62(2) 5_665 3_655 ?
Sr4 Bi1 Ba3 153.62(2) 5_665 3_655 ?
Sr3 Bi1 Ba3 0.00(2) 3_655 3_655 ?
Bi1 Bi1 Ba3 65.634(14) 2_665 3_654 ?
Bi2 Bi1 Ba3 59.498(18) . 3_654 ?
Sr4 Bi1 Ba3 121.279(18) . 3_654 ?
Bi1 Bi1 Ba3 133.52(2) 4 3_654 ?
Ba3 Bi1 Ba3 71.99(3) . 3_654 ?
Ba4 Bi1 Ba3 75.49(2) 5_665 3_654 ?
Sr4 Bi1 Ba3 75.49(2) 5_665 3_654 ?
Sr3 Bi1 Ba3 129.332(19) 3_655 3_654 ?
Ba3 Bi1 Ba3 129.332(19) 3_655 3_654 ?
Bi1 Bi2 Bi1 132.72(3) 4_564 . ?
Bi1 Bi2 Ba4 60.23(2) 4_564 1_554 ?
Bi1 Bi2 Ba4 138.367(14) . 1_554 ?
Bi1 Bi2 Sr4 60.23(2) 4_564 1_554 ?
Bi1 Bi2 Sr4 138.367(14) . 1_554 ?
Ba4 Bi2 Sr4 0.00(5) 1_554 1_554 ?
Bi1 Bi2 Sr4 138.368(14) 4_564 . ?
Bi1 Bi2 Sr4 60.23(2) . . ?
Ba4 Bi2 Sr4 143.54(6) 1_554 . ?
Sr4 Bi2 Sr4 143.54(6) 1_554 . ?
Bi1 Bi2 Ba3 67.09(3) 4_564 1_565 ?
Bi1 Bi2 Ba3 75.45(2) . 1_565 ?
Ba4 Bi2 Ba3 126.53(3) 1_554 1_565 ?
Sr4 Bi2 Ba3 126.53(3) 1_554 1_565 ?
Sr4 Bi2 Ba3 84.52(3) . 1_565 ?
Bi1 Bi2 Sr3 67.09(3) 4_564 1_565 ?
Bi1 Bi2 Sr3 75.45(2) . 1_565 ?
Ba4 Bi2 Sr3 126.53(3) 1_554 1_565 ?
Sr4 Bi2 Sr3 126.53(3) 1_554 1_565 ?
Sr4 Bi2 Sr3 84.52(3) . 1_565 ?
Ba3 Bi2 Sr3 0.0 1_565 1_565 ?
Bi1 Bi2 Sr3 75.45(2) 4_564 3_654 ?
Bi1 Bi2 Sr3 67.09(3) . 3_654 ?
Ba4 Bi2 Sr3 84.52(3) 1_554 3_654 ?
Sr4 Bi2 Sr3 84.52(3) 1_554 3_654 ?
Sr4 Bi2 Sr3 126.53(3) . 3_654 ?
Ba3 Bi2 Sr3 73.98(3) 1_565 3_654 ?
Sr3 Bi2 Sr3 73.98(3) 1_565 3_654 ?
Bi1 Bi2 Ba3 75.45(2) 4_564 3_654 ?
Bi1 Bi2 Ba3 67.09(3) . 3_654 ?
Ba4 Bi2 Ba3 84.52(3) 1_554 3_654 ?
Sr4 Bi2 Ba3 84.52(3) 1_554 3_654 ?
Sr4 Bi2 Ba3 126.53(3) . 3_654 ?
Ba3 Bi2 Ba3 73.98(3) 1_565 3_654 ?
Sr3 Bi2 Ba3 73.98(3) 1_565 3_654 ?
Sr3 Bi2 Ba3 0.00(5) 3_654 3_654 ?
Bi1 Bi2 Ba4 137.065(14) 4_564 5_665 ?
Bi1 Bi2 Ba4 60.75(2) . 5_665 ?
Ba4 Bi2 Ba4 84.549(7) 1_554 5_665 ?
Sr4 Bi2 Ba4 84.549(7) 1_554 5_665 ?
Sr4 Bi2 Ba4 84.549(7) . 5_665 ?
Ba3 Bi2 Ba4 134.37(3) 1_565 5_665 ?
Sr3 Bi2 Ba4 134.37(3) 1_565 5_665 ?
Sr3 Bi2 Ba4 77.63(3) 3_654 5_665 ?
Ba3 Bi2 Ba4 77.63(3) 3_654 5_665 ?
Bi1 Bi2 Sr4 137.065(14) 4_564 5_665 ?
Bi1 Bi2 Sr4 60.75(2) . 5_665 ?
Ba4 Bi2 Sr4 84.549(7) 1_554 5_665 ?
Sr4 Bi2 Sr4 84.549(7) 1_554 5_665 ?
Sr4 Bi2 Sr4 84.549(7) . 5_665 ?
Ba3 Bi2 Sr4 134.37(3) 1_565 5_665 ?
Sr3 Bi2 Sr4 134.37(3) 1_565 5_665 ?
Sr3 Bi2 Sr4 77.63(3) 3_654 5_665 ?
Ba3 Bi2 Sr4 77.63(3) 3_654 5_665 ?
Ba4 Bi2 Sr4 0.00(5) 5_665 5_665 ?
Bi1 Ba3 Bi1 150.67(5) . 2_655 ?
Bi1 Ba3 Bi1 93.52(3) . 3_645 ?
Bi1 Ba3 Bi1 58.98(2) 2_655 3_645 ?
Bi1 Ba3 Bi1 58.98(2) . 4 ?
Bi1 Ba3 Bi1 93.52(3) 2_655 4 ?
Bi1 Ba3 Bi1 52.60(3) 3_645 4 ?
Bi1 Ba3 Bi2 91.531(17) . 2_665 ?
Bi1 Ba3 Bi2 99.057(17) 2_655 2_665 ?
Bi1 Ba3 Bi2 92.38(2) 3_645 2_665 ?
Bi1 Ba3 Bi2 127.62(3) 4 2_665 ?
Bi1 Ba3 Bi2 99.056(17) . 1_545 ?
Bi1 Ba3 Bi2 91.531(17) 2_655 1_545 ?
Bi1 Ba3 Bi2 127.62(3) 3_645 1_545 ?
Bi1 Ba3 Bi2 92.38(2) 4 1_545 ?
Bi2 Ba3 Bi2 137.36(5) 2_665 1_545 ?
Bi1 Ba3 Bi1 119.94(3) . 3_644 ?
Bi1 Ba3 Bi1 87.83(2) 2_655 3_644 ?
Bi1 Ba3 Bi1 129.334(19) 3_645 3_644 ?
Bi1 Ba3 Bi1 178.06(2) 4 3_644 ?
Bi2 Ba3 Bi1 53.411(19) 2_665 3_644 ?
Bi2 Ba3 Bi1 86.20(3) 1_545 3_644 ?
Bi1 Ba3 Bi1 87.83(2) . 4_554 ?
Bi1 Ba3 Bi1 119.94(3) 2_655 4_554 ?
Bi1 Ba3 Bi1 178.06(2) 3_645 4_554 ?
Bi1 Ba3 Bi1 129.332(19) 4 4_554 ?
Bi2 Ba3 Bi1 86.20(3) 2_665 4_554 ?
Bi2 Ba3 Bi1 53.410(18) 1_545 4_554 ?
Bi1 Ba3 Bi1 48.73(3) 3_644 4_554 ?
Bi1 Ba3 Bi1 47.044(19) . 2_665 ?
Bi1 Ba3 Bi1 125.16(3) 2_655 2_665 ?
Bi1 Ba3 Bi1 76.54(2) 3_645 2_665 ?
Bi1 Ba3 Bi1 81.90(2) 4 2_665 ?
Bi2 Ba3 Bi1 49.668(9) 2_665 2_665 ?
Bi2 Ba3 Bi1 143.016(14) 1_545 2_665 ?
Bi1 Ba3 Bi1 98.46(2) 3_644 2_665 ?
Bi1 Ba3 Bi1 103.45(2) 4_554 2_665 ?
Bi1 Ba3 Bi1 125.16(3) . 1_545 ?
Bi1 Ba3 Bi1 47.044(19) 2_655 1_545 ?
Bi1 Ba3 Bi1 81.90(2) 3_645 1_545 ?
Bi1 Ba3 Bi1 76.54(2) 4 1_545 ?
Bi2 Ba3 Bi1 143.017(14) 2_665 1_545 ?
Bi2 Ba3 Bi1 49.668(9) 1_545 1_545 ?
Bi1 Ba3 Bi1 103.45(2) 3_644 1_545 ?
Bi1 Ba3 Bi1 98.46(2) 4_554 1_545 ?
Bi1 Ba3 Bi1 155.94(4) 2_665 1_545 ?
Bi1 Ba3 Sr3 147.24(4) . 3_644 ?
Bi1 Ba3 Sr3 57.663(17) 2_655 3_644 ?
Bi1 Ba3 Sr3 116.59(3) 3_645 3_644 ?
Bi1 Ba3 Sr3 129.49(3) 4 3_644 ?
Bi2 Ba3 Sr3 99.33(4) 2_665 3_644 ?
Bi2 Ba3 Sr3 53.012(16) 1_545 3_644 ?
Bi1 Ba3 Sr3 50.35(3) 3_644 3_644 ?
Bi1 Ba3 Sr3 62.43(4) 4_554 3_644 ?
Bi1 Ba3 Sr3 148.29(4) 2_665 3_644 ?
Bi1 Ba3 Sr3 53.218(17) 1_545 3_644 ?
Bi1 Ba3 Ba3 147.24(4) . 3_644 ?
Bi1 Ba3 Ba3 57.663(17) 2_655 3_644 ?
Bi1 Ba3 Ba3 116.59(3) 3_645 3_644 ?
Bi1 Ba3 Ba3 129.49(3) 4 3_644 ?
Bi2 Ba3 Ba3 99.33(4) 2_665 3_644 ?
Bi2 Ba3 Ba3 53.012(16) 1_545 3_644 ?
Bi1 Ba3 Ba3 50.35(3) 3_644 3_644 ?
Bi1 Ba3 Ba3 62.43(4) 4_554 3_644 ?
Bi1 Ba3 Ba3 148.29(4) 2_665 3_644 ?
Bi1 Ba3 Ba3 53.218(17) 1_545 3_644 ?
Sr3 Ba3 Ba3 0.00(3) 3_644 3_644 ?
Bi1 Sr4 Bi1 89.81(4) 4_565 . ?
Bi1 Sr4 Bi1 158.00(2) 4_565 5_665 ?
Bi1 Sr4 Bi1 93.009(17) . 5_665 ?
Bi1 Sr4 Bi1 93.009(17) 4_565 8_666 ?
Bi1 Sr4 Bi1 158.00(2) . 8_666 ?
Bi1 Sr4 Bi1 92.49(4) 5_665 8_666 ?
Bi1 Sr4 Bi2 57.28(2) 4_565 1_556 ?
Bi1 Sr4 Bi2 95.59(3) . 1_556 ?
Bi1 Sr4 Bi2 143.75(3) 5_665 1_556 ?
Bi1 Sr4 Bi2 68.05(2) 8_666 1_556 ?
Bi1 Sr4 Bi2 95.59(3) 4_565 . ?
Bi1 Sr4 Bi2 57.28(2) . . ?
Bi1 Sr4 Bi2 68.05(2) 5_665 . ?
Bi1 Sr4 Bi2 143.75(3) 8_666 . ?
Bi2 Sr4 Bi2 143.54(6) 1_556 . ?
Bi1 Sr4 Bi2 143.78(4) 4_565 5_665 ?
Bi1 Sr4 Bi2 67.88(2) . 5_665 ?
Bi1 Sr4 Bi2 55.879(18) 5_665 5_665 ?
Bi1 Sr4 Bi2 98.10(3) 8_666 5_665 ?
Bi2 Sr4 Bi2 95.451(7) 1_556 5_665 ?
Bi2 Sr4 Bi2 95.451(7) . 5_665 ?
Bi1 Sr4 Bi2 67.88(2) 4_565 5_675 ?
Bi1 Sr4 Bi2 143.78(3) . 5_675 ?
Bi1 Sr4 Bi2 98.10(3) 5_665 5_675 ?
Bi1 Sr4 Bi2 55.879(18) 8_666 5_675 ?
Bi2 Sr4 Bi2 95.451(7) 1_556 5_675 ?
Bi2 Sr4 Bi2 95.451(7) . 5_675 ?
Bi2 Sr4 Bi2 144.64(5) 5_665 5_675 ?
Bi1 Sr4 Sr3 139.60(2) 4_565 7_566 ?
Bi1 Sr4 Sr3 118.840(19) . 7_566 ?
Bi1 Sr4 Sr3 55.39(3) 5_665 7_566 ?
Bi1 Sr4 Sr3 49.72(2) 8_666 7_566 ?
Bi2 Sr4 Sr3 90.00(3) 1_556 7_566 ?
Bi2 Sr4 Sr3 123.32(3) . 7_566 ?
Bi2 Sr4 Sr3 50.96(2) 5_665 7_566 ?
Bi2 Sr4 Sr3 95.54(3) 5_675 7_566 ?
Bi1 Sr4 Ba3 139.60(2) 4_565 7_566 ?
Bi1 Sr4 Ba3 118.840(19) . 7_566 ?
Bi1 Sr4 Ba3 55.39(3) 5_665 7_566 ?
Bi1 Sr4 Ba3 49.72(2) 8_666 7_566 ?
Bi2 Sr4 Ba3 90.00(3) 1_556 7_566 ?
Bi2 Sr4 Ba3 123.32(3) . 7_566 ?
Bi2 Sr4 Ba3 50.96(2) 5_665 7_566 ?
Bi2 Sr4 Ba3 95.54(3) 5_675 7_566 ?
Sr3 Sr4 Ba3 0.00(4) 7_566 7_566 ?
Bi1 Sr4 Sr3 118.84(2) 4_565 5_665 ?
Bi1 Sr4 Sr3 139.60(2) . 5_665 ?
Bi1 Sr4 Sr3 49.72(2) 5_665 5_665 ?
Bi1 Sr4 Sr3 55.39(3) 8_666 5_665 ?
Bi2 Sr4 Sr3 123.32(3) 1_556 5_665 ?
Bi2 Sr4 Sr3 90.00(3) . 5_665 ?
Bi2 Sr4 Sr3 95.54(3) 5_665 5_665 ?
Bi2 Sr4 Sr3 50.96(2) 5_675 5_665 ?
Sr3 Sr4 Sr3 57.17(3) 7_566 5_665 ?
Ba3 Sr4 Sr3 57.17(3) 7_566 5_665 ?
Bi1 Sr4 Ba3 118.84(2) 4_565 5_665 ?
Bi1 Sr4 Ba3 139.60(2) . 5_665 ?
Bi1 Sr4 Ba3 49.72(2) 5_665 5_665 ?
Bi1 Sr4 Ba3 55.39(3) 8_666 5_665 ?
Bi2 Sr4 Ba3 123.32(3) 1_556 5_665 ?
Bi2 Sr4 Ba3 90.00(3) . 5_665 ?
Bi2 Sr4 Ba3 95.54(3) 5_665 5_665 ?
Bi2 Sr4 Ba3 50.96(2) 5_675 5_665 ?
Sr3 Sr4 Ba3 57.17(3) 7_566 5_665 ?
Ba3 Sr4 Ba3 57.17(3) 7_566 5_665 ?
Sr3 Sr4 Ba3 0.0 5_665 5_665 ?

loop_
_geom_bond_atom_site_label_1
_geom_bond_atom_site_label_2
_geom_bond_distance
_geom_bond_site_symmetry_2
_geom_bond_publ_flag
Bi1 Bi1 3.1418(12) 2_665 ?
Bi1 Bi2 3.3191(8) . ?
Bi1 Sr4 3.4243(13) . ?
Bi1 Bi1 3.4538(13) 4 ?
Bi1 Ba3 3.4697(9) . ?
Bi1 Ba4 3.4982(13) 5_665 ?
Bi1 Sr4 3.4982(13) 5_665 ?
Bi1 Sr3 3.5453(16) 3_655 ?
Bi1 Ba3 3.5453(16) 3_655 ?
Bi1 Ba3 3.8078(17) 3_654 ?
Bi2 Bi1 3.3191(8) 4_564 ?
Bi2 Ba4 3.4990(8) 1_554 ?
Bi2 Sr4 3.4990(8) 1_554 ?
Bi2 Sr4 3.4990(8) . ?
Bi2 Ba3 3.5617(10) 1_565 ?
Bi2 Sr3 3.5617(10) 1_565 ?
Bi2 Sr3 3.5617(10) 3_654 ?
Bi2 Ba3 3.5617(10) 3_654 ?
Bi2 Ba4 3.5840(9) 5_665 ?
Bi2 Sr4 3.5840(9) 5_665 ?
Ba3 Bi1 3.4697(9) 2_655 ?
Ba3 Bi1 3.5453(16) 3_645 ?
Ba3 Bi1 3.5453(16) 4 ?
Ba3 Bi2 3.5617(10) 2_665 ?
Ba3 Bi2 3.5617(10) 1_545 ?
Ba3 Bi1 3.8077(17) 3_644 ?
Ba3 Bi1 3.8078(17) 4_554 ?
Ba3 Bi1 4.2143(10) 2_665 ?
Ba3 Bi1 4.2144(10) 1_545 ?
Ba3 Sr3 4.286(2) 3_644 ?
Ba3 Ba3 4.286(2) 3_644 ?
Sr4 Bi1 3.4243(13) 4_565 ?
Sr4 Bi1 3.4982(13) 5_665 ?
Sr4 Bi1 3.4982(13) 8_666 ?
Sr4 Bi2 3.4990(8) 1_556 ?
Sr4 Bi2 3.5840(9) 5_665 ?
Sr4 Bi2 3.5840(9) 5_675 ?
Sr4 Sr3 4.4791(16) 7_566 ?
Sr4 Ba3 4.4791(16) 7_566 ?
Sr4 Sr3 4.4791(16) 5_665 ?
Sr4 Ba3 4.4791(16) 5_665 ?
